data_2108351
loop_
_publ_author_name
'Bernert, Thomas'
'Ley, Morten Brix'
'Ruiz-Fuertes, Javier'
'Fischer, Michael'
'Felderhoff, Michael'
'Weidenthaler, Claudia'

_publ_contact_author_address
;
Max-Planck-Institut fuer Kohlenforschung
Kaiser Wilhelm Platz 1
D-45470 Muelheim an der Ruhr
Germany
;
_publ_contact_author_email cweiden@gwdg.de
_publ_contact_author_name 'Claudia Weidenthaler'
_publ_contact_author_phone '+49 208 306 2181'
_publ_section_title
;
 Title (type here to add)
;
_publ_section_title_footnote .
_journal_coden_ASTM ASBSDK
_journal_coeditor_code RA5011
_journal_date_accepted 2016-01-04
_journal_date_from_coeditor 2016-01-04
_journal_date_printers_first 2016-01-26
_journal_date_proofs_in 2016-03-04
_journal_date_proofs_out 2016-02-24
_journal_date_recd_electronic 2015-10-30
_journal_issue 02
_journal_name_full 'Acta Crystallographica, Section B'
_journal_page_first 232
_journal_page_last 240
_journal_paper_category FA
_journal_paper_doi 10.1107/S2052520616000093
_journal_techeditor_code B160009
_journal_volume 72
_journal_year 2016
_chemical_formula_sum 'C4 H12 Al N'
_chemical_formula_weight 101.13
_space_group_IT_number 14
_symmetry_cell_setting monoclinic
_symmetry_space_group_name_Hall '-P 2ybc'
_symmetry_space_group_name_H-M 'P 1 21/c 1'
_audit_author_name thomas
_audit_creation_date 2015-04-17T14:44
_audit_creation_method 'from EXP file using GSAS2CIF'
_audit_update_record
;
2015-04-17T14:44  Initial CIF as created by GSAS2CIF

2015-07-14 # Formatted by publCIF
;
_cell_angle_alpha 90.0
_cell_angle_beta 90.6602(24)
_cell_angle_gamma 90.0
_cell_formula_units_Z 4
_cell_length_a 7.40203(19)
_cell_length_b 12.96634(34)
_cell_length_c 7.28776(17)
_cell_measurement_temperature 293.2
_cell_volume 699.41(3)
_computing_data_collection Stoe
_computing_structure_refinement GSAS
_computing_structure_solution EXPO2009
_diffrn_ambient_temperature 293.2
_diffrn_detector_type 'Mythen 1K'
_diffrn_measurement_device_type 'Stoe StadiP'
_diffrn_radiation_probe x-ray
_diffrn_radiation_type 'Mo K\a~1~'
_diffrn_radiation_wavelength 0.7093
_exptl_crystal_density_diffrn 0.960
_pd_block_id 2015-04-17T14:44|AMAL|thomas|Overall
_pd_calc_method 'Rietveld Refinement'
_pd_char_colour white
_pd_instr_location ' ?'
_pd_meas_2theta_range_inc 0.015
_pd_meas_2theta_range_max 60.105
_pd_meas_2theta_range_min 3.0
_pd_meas_number_of_points 3808
_pd_meas_scan_method step
_pd_phase_name 'from DEAA.cif'
_pd_proc_2theta_range_inc 0.015
_pd_proc_2theta_range_max 60.071
_pd_proc_2theta_range_min 2.966
_pd_proc_info_datetime 2015-07-22T11:26:20
_pd_proc_ls_background_function '   GSAS Background function number 1 with 20 terms.'
_pd_proc_ls_prof_R_factor 0.0528
_pd_proc_ls_prof_wR_expected 0.0570
_pd_proc_ls_prof_wR_factor 0.0673
_pd_proc_number_of_points 3808
_pd_spec_mounting ' ?'
_refine_ls_goodness_of_fit_all 1.17
_refine_ls_hydrogen_treatment mixed
_refine_ls_matrix_type full
_refine_ls_number_parameters 74
_refine_ls_number_restraints 45
_refine_ls_R_Fsqd_factor 0.28094
_refine_ls_shift/su_max 0.08
_refine_ls_shift/su_mean 0.01
_reflns_d_resolution_high 0.709
_reflns_d_resolution_low 7.402
_reflns_limit_h_max 20
_reflns_limit_h_min 0
_reflns_limit_k_max 36
_reflns_limit_k_min 0
_reflns_limit_l_max 20
_reflns_limit_l_min -20
_reflns_number_total 2066
_cod_data_source_file ra5011sup1.cif
_cod_data_source_block AMAL_publ
_cod_depositor_comments
;
The following automatic conversions were performed:

'_geom_angle_publ_flag' value 'N' changed to 'n' according to the
built-in table from CIF Core dictionary named 'cif_core.dic' version
2.4.5 from 2014-11-21 (68 times).

'_geom_bond_publ_flag' value 'N' changed to 'n' according to the
built-in table from CIF Core dictionary named 'cif_core.dic' version
2.4.5 from 2014-11-21 (36 times).

Automatic conversion script
Id: cif_fix_values 6524 2018-11-02 12:15:13Z antanas 
;
_cod_original_cell_volume 699.412(31)
_cod_database_code 2108351

loop_
_symmetry_equiv_pos_site_id
_symmetry_equiv_pos_as_xyz
1 +x,+y,+z
2 -x,+y+1/2,-z+1/2
-1 -x,-y,-z
-2 +x,-y+1/2,+z+1/2

loop_
_atom_site_type_symbol
_atom_site_label
_atom_site_fract_x
_atom_site_fract_y
_atom_site_fract_z
_atom_site_occupancy
_atom_site_thermal_displace_type
_atom_site_U_iso_or_equiv
_atom_site_symmetry_multiplicity
N N1 0.63442(28) 0.99081(21) 0.12835(29) 1.0 Uiso 0.0601(14) 4
C C1 0.78016(19) 0.91096(11) 0.13193(20) 1.0 Uiso 0.0601(14) 4
C C2 0.65640(19) 1.06186(11) 0.28800(19) 1.0 Uiso 0.0601(14) 4
C C3 0.83310(18) 1.12205(11) 0.29266(19) 1.0 Uiso 0.0601(14) 4
C C4 0.76494(19) 0.84991(11) 0.30853(19) 1.0 Uiso 0.0601(14) 4
Al Al1 0.39074(31) 0.93866(21) 0.1042(4) 1.0 Uiso 0.0849(14) 4
H H1 0.285 0.972 0.262 1.0 Uiso 0.0721(17) 4
H H2 0.39331 0.8337 0.04098 1.0 Uiso 0.0721(17) 4
H H3 0.64920(35) 1.01676(23) 0.4114(6) 1.0 Uiso 0.0721(17) 4
H H4 0.5449(5) 1.11652(26) 0.2865(4) 1.0 Uiso 0.0721(17) 4
H H5 0.8594(4) 1.15294(21) 0.1581(8) 1.0 Uiso 0.0721(17) 4
H H6 0.9437(5) 1.07066(25) 0.3340(4) 1.0 Uiso 0.0721(17) 4
H H7 0.82295(35) 1.18511(30) 0.3909(5) 1.0 Uiso 0.0721(17) 4
H H8 0.9115(8) 0.94816(22) 0.1264(4) 1.0 Uiso 0.0721(17) 4
H H9 0.76368(34) 0.86006(25) 0.0163(6) 1.0 Uiso 0.0721(17) 4
H H10 0.8284(4) 0.7754(4) 0.2917(4) 1.0 Uiso 0.0721(17) 4
H H11 0.6213(12) 0.83914(20) 0.3417(4) 1.0 Uiso 0.0721(17) 4
H H12 0.8328(4) 0.89210(23) 0.4207(5) 1.0 Uiso 0.0721(17) 4

loop_
_atom_type_symbol
_atom_type_number_in_cell
_atom_type_scat_dispersion_real
_atom_type_scat_dispersion_imag
_atom_type_scat_Cromer_Mann_a1
_atom_type_scat_Cromer_Mann_a2
_atom_type_scat_Cromer_Mann_a3
_atom_type_scat_Cromer_Mann_a4
_atom_type_scat_Cromer_Mann_b1
_atom_type_scat_Cromer_Mann_b2
_atom_type_scat_Cromer_Mann_b3
_atom_type_scat_Cromer_Mann_b4
_atom_type_scat_Cromer_Mann_c
_atom_type_scat_source
N 4.0 0.000 0.000 12.2126 0.00570 3.13220 9.89330 2.01250 28.9975 1.16630 0.58260 -11.529 International_Tables_Vol_C
C 16.0 0.000 0.000 2.31000 20.8439 1.02000 10.2075 1.58860 0.56870 0.86500 51.6512 0.21560 International_Tables_Vol_C
Al 4.0 0.000 0.000 6.42020 3.03870 1.90020 0.74260 1.59360 31.5472 1.96460 85.0886 1.11510 International_Tables_Vol_C
H 48.0 0.000 0.000 0.49300 10.5109 0.32291 26.1257 0.14019 3.14236 0.04081 57.7997 0.00304 International_Tables_Vol_C

loop_
_geom_angle_atom_site_label_1
_geom_angle_atom_site_label_2
_geom_angle_atom_site_label_3
_geom_angle
_geom_angle_site_symmetry_1
_geom_angle_site_symmetry_2
_geom_angle_site_symmetry_3
_geom_angle_publ_flag
C1 N1 C2 110.0(2) . . . n
C1 N1 Al1 115.6(2) . . . n
C2 N1 Al1 112.4(2) . . . n
Al1 N1 Al1 90.3(1) . . . n
N1 C1 C4 108.4(1) . . . n
N1 C1 H8 109.7(2) . . . n
N1 C1 H9 109.6(2) . . . n
C4 C1 H8 109.8(2) . . . n
C4 C1 H9 109.6(2) . . . n
H8 C1 H9 109.7(3) . . . n
N1 C2 C3 114.8(1) . . . n
N1 C2 H3 108.1(2) . . . n
N1 C2 H4 108.6(2) . . . n
C3 C2 H3 108.1(2) . . . n
C3 C2 H4 108.5(2) . . . n
H3 C2 H4 108.5(3) . . . n
C2 C3 H5 109.5(2) . . . n
C2 C3 H6 109.5(2) . . . n
C2 C3 H7 109.5(2) . . . n
H5 C3 H6 109.5(3) . . . n
H5 C3 H7 109.5(3) . . . n
H6 C3 H7 109.4(3) . . . n
C1 C4 H10 109.5(2) . . . n
C1 C4 H11 109.5(3) . . . n
C1 C4 H12 109.5(2) . . . n
H10 C4 H11 109.5(3) . . . n
H10 C4 H12 109.5(3) . . . n
H11 C4 H12 109.5(3) . . . n
N1 Al1 H1 109.4 . . . n
N1 Al1 H2 110.2 . . . n
N1 Al1 N1 89.7(1) . . . n
H1 Al1 H2 122.7 . . . n
H1 Al1 N1 120.1 . . . n
H2 Al1 N1 99.7 . . . n
Al1 N1 Al1 90.3(1) . . . n
C1 N1 C2 110.0(2) . . . n
C1 N1 Al1 115.6(2) . . . n
C2 N1 Al1 112.4(2) . . . n
N1 C1 C4 108.4(1) . . . n
N1 C1 H8 109.7(2) . . . n
N1 C1 H9 109.6(2) . . . n
C4 C1 H8 109.8(2) . . . n
C4 C1 H9 109.6(2) . . . n
H8 C1 H9 109.7(3) . . . n
N1 C2 C3 114.8(1) . . . n
N1 C2 H3 108.1(2) . . . n
N1 C2 H4 108.6(2) . . . n
C3 C2 H3 108.1(2) . . . n
C3 C2 H4 108.5(2) . . . n
H3 C2 H4 108.5(3) . . . n
C2 C3 H5 109.5(2) . . . n
C2 C3 H6 109.5(2) . . . n
C2 C3 H7 109.5(2) . . . n
H5 C3 H6 109.5(3) . . . n
H5 C3 H7 109.5(3) . . . n
H6 C3 H7 109.4(3) . . . n
C1 C4 H10 109.5(2) . . . n
C1 C4 H11 109.5(3) . . . n
C1 C4 H12 109.5(2) . . . n
H10 C4 H11 109.5(3) . . . n
H10 C4 H12 109.5(3) . . . n
H11 C4 H12 109.5(3) . . . n
N1 Al1 N1 89.7(1) . . . n
N1 Al1 H1 120.1 . . . n
N1 Al1 H2 99.7 . . . n
N1 Al1 H1 109.4 . . . n
N1 Al1 H2 110.2 . . . n
H1 Al1 H2 122.7 . . . n

loop_
_geom_bond_atom_site_label_1
_geom_bond_atom_site_label_2
_geom_bond_distance
_geom_bond_site_symmetry_1
_geom_bond_site_symmetry_2
_geom_bond_publ_flag
N1 C1 1.495(3) . . n
N1 C2 1.491(3) . . n
N1 Al1 1.932(3) . . n
N1 Al1 1.933(4) . . n
C1 C4 1.516(2) . . n
C1 H8 1.086(6) . . n
C1 H9 1.076(4) . . n
C2 C3 1.523(2) . . n
C2 H3 1.075(4) . . n
C2 H4 1.088(4) . . n
C3 H5 1.079(6) . . n
C3 H6 1.095(4) . . n
C3 H7 1.090(4) . . n
C4 H10 1.082(5) . . n
C4 H11 1.102(9) . . n
C4 H12 1.100(4) . . n
Al1 H1 1.464 . . n
Al1 H2 1.437 . . n
Al1 N1 1.933(4) . . n
N1 C1 1.495(3) . . n
N1 C2 1.491(3) . . n
N1 Al1 1.932(3) . . n
C1 C4 1.516(2) . . n
C1 H8 1.086(6) . . n
C1 H9 1.076(4) . . n
C2 C3 1.523(2) . . n
C2 H3 1.075(4) . . n
C2 H4 1.088(4) . . n
C3 H5 1.079(6) . . n
C3 H6 1.095(4) . . n
C3 H7 1.090(4) . . n
C4 H10 1.082(5) . . n
C4 H11 1.102(9) . . n
C4 H12 1.100(4) . . n
Al1 H1 1.464 . . n
Al1 H2 1.437 . . n
